data_4305849
loop_
_publ_author_name
'Andreas Franken'
'Bruce E. Hodson'
'Thomas D. McGrath'
'F. Gordon A. Stone'

_publ_contact_author_address
; Department of Chemistry and Biochemistry
  Baylor University
  PO Box 97348
  Waco
  TX, 76798-7348
  USA
;
_publ_contact_author_email Gordon_Stone@baylor.edu
_publ_contact_author_fax '+1 254 710 2403'
_publ_contact_author_name 'Prof. F. Gordon A. Stone'
_publ_contact_author_phone '+1 254 710 4427'
_publ_section_title
;
Formation of Intramolecular Rings in Ferramonocarbollide Complexes
;
_journal_name_full 'Inorganic Chemistry'
_journal_page_first 8788
_journal_page_last 8797
_journal_paper_doi 10.1021/ic800780w
_journal_volume 47
_journal_year 2008
_chemical_formula_sum 'C29 H32 B8 Cl2 Fe O2 P2'
_chemical_formula_weight 687.72
_chemical_name_systematic
; 
 ? 
;
_space_group_IT_number 14
_symmetry_cell_setting monoclinic
_symmetry_space_group_name_Hall '-P 2yn'
_symmetry_space_group_name_H-M 'P 1 21/n 1'
_atom_sites_solution_hydrogens geom
_atom_sites_solution_primary direct
_atom_sites_solution_secondary difmap
_audit_creation_method SHELXL-97
_cell_angle_alpha 90.00
_cell_angle_beta 103.225(2)
_cell_angle_gamma 90.00
_cell_formula_units_Z 8
_cell_length_a 14.9044(7)
_cell_length_b 21.1435(9)
_cell_length_c 21.6197(10)
_cell_measurement_reflns_used 3586
_cell_measurement_temperature 110(2)
_cell_measurement_theta_max 25.88
_cell_measurement_theta_min 2.59
_cell_volume 6632.4(5)
_computing_cell_refinement 'Bruker APEX2 (Bruker, 2003)'
_computing_data_collection 'Bruker APEX2 (Bruker, 2003)'
_computing_data_reduction 'Bruker APEX2 (Bruker, 2003)'
_computing_molecular_graphics 'Bruker SHELXTL (Bruker, 2001)'
_computing_publication_material 'Bruker SHELXTL (Bruker, 2001)'
_computing_structure_refinement 'Bruker SHELXTL (Bruker, 2001)'
_computing_structure_solution 'Bruker SHELXTL (Bruker, 2001)'
_diffrn_ambient_temperature 110(2)
_diffrn_measured_fraction_theta_full 0.998
_diffrn_measured_fraction_theta_max 0.997
_diffrn_measurement_device_type 'Bruker-Nonius X8 APEX CCD area detector'
_diffrn_measurement_method 'phi and omega scans'
_diffrn_radiation_monochromator graphite
_diffrn_radiation_source 'fine-focus sealed tube'
_diffrn_radiation_type MoK\a
_diffrn_radiation_wavelength 0.71073
_diffrn_reflns_av_R_equivalents 0.0701
_diffrn_reflns_av_sigmaI/netI 0.0564
_diffrn_reflns_limit_h_max 17
_diffrn_reflns_limit_h_min -17
_diffrn_reflns_limit_k_max 24
_diffrn_reflns_limit_k_min -25
_diffrn_reflns_limit_l_max 26
_diffrn_reflns_limit_l_min -26
_diffrn_reflns_number 61585
_diffrn_reflns_theta_full 25.00
_diffrn_reflns_theta_max 25.38
_diffrn_reflns_theta_min 1.51
_exptl_absorpt_coefficient_mu 0.740
_exptl_absorpt_correction_T_max 0.8845
_exptl_absorpt_correction_T_min 0.8541
_exptl_absorpt_correction_type multi-scan
_exptl_absorpt_process_details 'SADABS (Bruker, 2003)'
_exptl_crystal_colour yellow
_exptl_crystal_density_diffrn 1.377
_exptl_crystal_density_method 'not measured'
_exptl_crystal_description block
_exptl_crystal_F_000 2816
_exptl_crystal_size_max 0.22
_exptl_crystal_size_mid 0.18
_exptl_crystal_size_min 0.17
_refine_diff_density_max 0.648
_refine_diff_density_min -0.358
_refine_diff_density_rms 0.074
_refine_ls_extinction_method none
_refine_ls_goodness_of_fit_ref 0.990
_refine_ls_hydrogen_treatment constr
_refine_ls_matrix_type full
_refine_ls_number_parameters 793
_refine_ls_number_reflns 12143
_refine_ls_number_restraints 0
_refine_ls_restrained_S_all 0.990
_refine_ls_R_factor_all 0.0640
_refine_ls_R_factor_gt 0.0433
_refine_ls_shift/su_max 0.002
_refine_ls_shift/su_mean 0.000
_refine_ls_structure_factor_coef Fsqd
_refine_ls_weighting_details 'calc w=1/[\s^2^(Fo^2^)+(0.0468P)^2^+5.6239P] where P=(Fo^2^+2Fc^2^)/3'
_refine_ls_weighting_scheme calc
_refine_ls_wR_factor_gt 0.0963
_refine_ls_wR_factor_ref 0.1077
_reflns_number_gt 9239
_reflns_number_total 12143
_reflns_threshold_expression >2sigma(I)
_cod_data_source_file ic800780w_si_001_6.cif
_cod_data_source_block 7
_cod_database_code 4305849

loop_
_symmetry_equiv_pos_as_xyz
'x, y, z'
'-x+1/2, y+1/2, -z+1/2'
'-x, -y, -z'
'x-1/2, -y-1/2, z-1/2'

loop_
_atom_site_label
_atom_site_type_symbol
_atom_site_fract_x
_atom_site_fract_y
_atom_site_fract_z
_atom_site_U_iso_or_equiv
_atom_site_adp_type
_atom_site_occupancy
_atom_site_symmetry_multiplicity
_atom_site_calc_flag
_atom_site_refinement_flags
_atom_site_disorder_assembly
_atom_site_disorder_group
Cl1 Cl 0.67595(7) 1.05345(4) 0.10126(5) 0.0462(3) Uani 1 1 d . . .
C1 C 0.6475(3) 0.9786(2) 0.1198(3) 0.104(2) Uani 1 1 d . . .
H1A H 0.6009 0.9822 0.1457 0.125 Uiso 1 1 calc R . .
H1B H 0.6175 0.9571 0.0797 0.125 Uiso 1 1 calc R . .
Cl2 Cl 0.73351(7) 0.93113(5) 0.15934(5) 0.0525(3) Uani 1 1 d . . .
C2 C 0.1206(2) 0.52067(16) 0.07770(16) 0.0344(8) Uani 1 1 d . . .
H2A H 0.1300 0.4774 0.0629 0.041 Uiso 1 1 calc R . .
H2B H 0.0624 0.5210 0.0923 0.041 Uiso 1 1 calc R . .
Cl3 Cl 0.11152(7) 0.57386(4) 0.01409(5) 0.0461(2) Uani 1 1 d . . .
Cl4 Cl 0.21270(7) 0.54024(5) 0.14178(4) 0.0446(2) Uani 1 1 d . . .
P1A P 0.71708(5) 0.69261(3) -0.28398(3) 0.01546(17) Uani 1 1 d . . .
C1A C 0.9124(2) 0.53295(14) -0.26992(14) 0.0239(7) Uani 1 1 d . . .
H1A1 H 0.9222 0.4850 -0.2473 0.029 Uiso 1 1 calc R . .
P2A P 0.67262(5) 0.65187(3) -0.41851(3) 0.01425(16) Uani 1 1 d . . .
C2A C 0.6634(2) 0.71785(13) -0.36400(12) 0.0167(6) Uani 1 1 d . . .
H2A1 H 0.6949 0.7559 -0.3754 0.020 Uiso 1 1 calc R . .
H2A2 H 0.5978 0.7285 -0.3671 0.020 Uiso 1 1 calc R . .
B2A B 0.9205(2) 0.54533(16) -0.34114(17) 0.0228(8) Uani 1 1 d . . .
H2A3 H 0.9402 0.5074 -0.3717 0.027 Uiso 1 1 calc R . .
B3A B 0.8118(2) 0.55938(15) -0.30313(16) 0.0190(7) Uani 1 1 d . . .
H3A H 0.7463 0.5332 -0.3035 0.023 Uiso 1 1 calc R . .
B4A B 0.8940(2) 0.59712(16) -0.23590(17) 0.0210(8) Uani 1 1 d . . .
H4A H 0.8916 0.5998 -0.1846 0.025 Uiso 1 1 calc R . .
B5A B 0.9917(2) 0.58374(16) -0.27186(17) 0.0212(8) Uani 1 1 d . . .
H5A H 1.0660 0.5757 -0.2484 0.025 Uiso 1 1 calc R . .
Fe6A Fe 0.81105(3) 0.607877(18) -0.392604(18) 0.01474(10) Uani 1 1 d . . .
B7A B 0.8197(2) 0.64312(15) -0.29621(15) 0.0167(7) Uani 1 1 d . . .
B8A B 0.9424(2) 0.66094(16) -0.27309(16) 0.0212(8) Uani 1 1 d . . .
H8A H 0.9815 0.6995 -0.2430 0.025 Uiso 1 1 calc R . .
B9A B 0.9592(2) 0.62458(16) -0.34680(16) 0.0202(7) Uani 1 1 d . . .
H9A H 1.0127 0.6335 -0.3747 0.024 Uiso 1 1 calc R . .
B10A B 0.8769(2) 0.68449(16) -0.34479(15) 0.0174(7) Uani 1 1 d . . .
H10A H 0.8680 0.7334 -0.3652 0.021 Uiso 1 1 calc R . .
C11A C 0.6304(2) 0.65285(13) -0.25117(13) 0.0173(6) Uani 1 1 d . . .
C12A C 0.6585(2) 0.60826(14) -0.20306(14) 0.0237(7) Uani 1 1 d . . .
H12A H 0.7216 0.5964 -0.1905 0.028 Uiso 1 1 calc R . .
C13A C 0.5947(2) 0.58149(15) -0.17391(14) 0.0272(7) Uani 1 1 d . . .
H13A H 0.6137 0.5507 -0.1416 0.033 Uiso 1 1 calc R . .
C14A C 0.5029(2) 0.59921(15) -0.19144(15) 0.0261(7) Uani 1 1 d . . .
H14A H 0.4594 0.5811 -0.1707 0.031 Uiso 1 1 calc R . .
C15A C 0.4748(2) 0.64322(15) -0.23900(15) 0.0288(8) Uani 1 1 d . . .
H15A H 0.4118 0.6553 -0.2510 0.035 Uiso 1 1 calc R . .
C16A C 0.5381(2) 0.66981(14) -0.26931(15) 0.0242(7) Uani 1 1 d . . .
H16A H 0.5183 0.6996 -0.3025 0.029 Uiso 1 1 calc R . .
C21A C 0.7507(2) 0.76292(13) -0.23630(13) 0.0160(6) Uani 1 1 d . . .
C22A C 0.8241(2) 0.75901(14) -0.18307(13) 0.0230(7) Uani 1 1 d . . .
H22A H 0.8570 0.7205 -0.1732 0.028 Uiso 1 1 calc R . .
C23A C 0.8487(2) 0.81163(15) -0.14466(14) 0.0252(7) Uani 1 1 d . . .
H23A H 0.8987 0.8092 -0.1085 0.030 Uiso 1 1 calc R . .
C24A C 0.8004(2) 0.86765(15) -0.15905(15) 0.0262(7) Uani 1 1 d . . .
H24A H 0.8167 0.9035 -0.1323 0.031 Uiso 1 1 calc R . .
C25A C 0.7287(2) 0.87178(15) -0.21194(15) 0.0273(7) Uani 1 1 d . . .
H25A H 0.6966 0.9106 -0.2219 0.033 Uiso 1 1 calc R . .
C26A C 0.7032(2) 0.81935(14) -0.25077(14) 0.0232(7) Uani 1 1 d . . .
H26A H 0.6534 0.8222 -0.2870 0.028 Uiso 1 1 calc R . .
C31A C 0.5690(2) 0.60511(13) -0.41957(13) 0.0162(6) Uani 1 1 d . . .
C32A C 0.5743(2) 0.54225(14) -0.40050(14) 0.0219(7) Uani 1 1 d . . .
H32A H 0.6328 0.5231 -0.3851 0.026 Uiso 1 1 calc R . .
C33A C 0.4942(2) 0.50725(15) -0.40389(14) 0.0264(7) Uani 1 1 d . . .
H33A H 0.4982 0.4642 -0.3910 0.032 Uiso 1 1 calc R . .
C34A C 0.4096(2) 0.53467(15) -0.42581(15) 0.0287(8) Uani 1 1 d . . .
H34A H 0.3551 0.5106 -0.4281 0.034 Uiso 1 1 calc R . .
C35A C 0.4034(2) 0.59716(16) -0.44448(16) 0.0315(8) Uani 1 1 d . . .
H35A H 0.3447 0.6161 -0.4593 0.038 Uiso 1 1 calc R . .
C36A C 0.4826(2) 0.63252(15) -0.44183(15) 0.0246(7) Uani 1 1 d . . .
H36A H 0.4779 0.6754 -0.4552 0.030 Uiso 1 1 calc R . .
C41A C 0.64128(19) 0.68880(13) -0.49671(13) 0.0159(6) Uani 1 1 d . . .
C42A C 0.6188(2) 0.75189(14) -0.50746(14) 0.0236(7) Uani 1 1 d . . .
H42A H 0.6197 0.7795 -0.4726 0.028 Uiso 1 1 calc R . .
C43A C 0.5949(2) 0.77504(16) -0.56956(15) 0.0310(8) Uani 1 1 d . . .
H43A H 0.5792 0.8184 -0.5768 0.037 Uiso 1 1 calc R . .
C44A C 0.5938(2) 0.73540(15) -0.62034(14) 0.0257(7) Uani 1 1 d . . .
H44A H 0.5777 0.7514 -0.6625 0.031 Uiso 1 1 calc R . .
C45A C 0.6161(2) 0.67269(15) -0.60961(14) 0.0259(7) Uani 1 1 d . . .
H45A H 0.6152 0.6453 -0.6446 0.031 Uiso 1 1 calc R . .
C46A C 0.6398(2) 0.64924(14) -0.54850(13) 0.0219(7) Uani 1 1 d . . .
H46A H 0.6551 0.6058 -0.5417 0.026 Uiso 1 1 calc R . .
O61A O 0.86771(15) 0.66847(10) -0.49859(10) 0.0277(5) Uani 1 1 d . . .
C61A C 0.8437(2) 0.64408(14) -0.45743(14) 0.0207(7) Uani 1 1 d . . .
O62A O 0.76258(15) 0.48529(10) -0.45399(11) 0.0319(6) Uani 1 1 d . . .
C62A C 0.7791(2) 0.53358(14) -0.42959(14) 0.0204(7) Uani 1 1 d . . .
P1B P 0.70178(5) 0.69743(3) 0.19943(3) 0.01484(16) Uani 1 1 d . . .
C1B C 0.8911(2) 0.54913(14) 0.15725(15) 0.0248(7) Uani 1 1 d . . .
H1B1 H 0.9015 0.4968 0.1626 0.030 Uiso 1 1 calc R . .
P2B P 0.64884(5) 0.70146(3) 0.05939(3) 0.01352(16) Uani 1 1 d . . .
C2B C 0.6469(2) 0.74630(13) 0.13222(12) 0.0147(6) Uani 1 1 d . . .
H2B1 H 0.6808 0.7867 0.1328 0.018 Uiso 1 1 calc R . .
H2B2 H 0.5826 0.7559 0.1342 0.018 Uiso 1 1 calc R . .
B2B B 0.8945(2) 0.58631(17) 0.09322(17) 0.0238(8) Uani 1 1 d . . .
H2B3 H 0.9112 0.5623 0.0511 0.029 Uiso 1 1 calc R . .
B3B B 0.7894(2) 0.58056(16) 0.13636(15) 0.0203(7) Uani 1 1 d . . .
H3B H 0.7239 0.5527 0.1289 0.024 Uiso 1 1 calc R . .
B4B B 0.8763(2) 0.59740(16) 0.21095(17) 0.0206(8) Uani 1 1 d . . .
H4B H 0.8771 0.5821 0.2607 0.025 Uiso 1 1 calc R . .
B5B B 0.9698(3) 0.60266(17) 0.17061(16) 0.0229(8) Uani 1 1 d . . .
H5B H 1.0446 0.5913 0.1889 0.027 Uiso 1 1 calc R . .
Fe6B Fe 0.78479(3) 0.656234(19) 0.067427(18) 0.01542(11) Uani 1 1 d . . .
B7B B 0.8002(2) 0.65708(15) 0.16981(14) 0.0171(7) Uani 1 1 d . . .
B8B B 0.9232(2) 0.67283(17) 0.19652(17) 0.0235(8) Uani 1 1 d . . .
H8B H 0.9638 0.7008 0.2374 0.028 Uiso 1 1 calc R . .
B9B B 0.9349(2) 0.66446(16) 0.11315(16) 0.0211(8) Uani 1 1 d . . .
H9B H 0.9864 0.6849 0.0883 0.025 Uiso 1 1 calc R . .
B10B B 0.8565(2) 0.71575(16) 0.13672(15) 0.0189(7) Uani 1 1 d . . .
H10B H 0.8489 0.7684 0.1335 0.023 Uiso 1 1 calc R . .
C11B C 0.6147(2) 0.64575(13) 0.21807(12) 0.0154(6) Uani 1 1 d . . .
C12B C 0.6387(2) 0.58513(14) 0.24206(13) 0.0203(7) Uani 1 1 d . . .
H12B H 0.7003 0.5705 0.2474 0.024 Uiso 1 1 calc R . .
C13B C 0.5727(2) 0.54657(14) 0.25801(14) 0.0246(7) Uani 1 1 d . . .
H13B H 0.5892 0.5056 0.2750 0.029 Uiso 1 1 calc R . .
C14B C 0.4829(2) 0.56721(15) 0.24945(14) 0.0251(7) Uani 1 1 d . . .
H14B H 0.4376 0.5401 0.2597 0.030 Uiso 1 1 calc R . .
C15B C 0.4584(2) 0.62697(15) 0.22604(14) 0.0244(7) Uani 1 1 d . . .
H15B H 0.3965 0.6410 0.2206 0.029 Uiso 1 1 calc R . .
C16B C 0.5239(2) 0.66651(14) 0.21049(13) 0.0194(7) Uani 1 1 d . . .
H16B H 0.5071 0.7078 0.1946 0.023 Uiso 1 1 calc R . .
C21B C 0.7424(2) 0.74942(13) 0.26627(13) 0.0165(6) Uani 1 1 d . . .
C22B C 0.8090(2) 0.72685(15) 0.31785(13) 0.0233(7) Uani 1 1 d . . .
H22B H 0.8319 0.6850 0.3175 0.028 Uiso 1 1 calc R . .
C23B C 0.8415(2) 0.76599(15) 0.36967(14) 0.0261(7) Uani 1 1 d . . .
H23B H 0.8862 0.7507 0.4051 0.031 Uiso 1 1 calc R . .
C24B C 0.8089(2) 0.82741(15) 0.36979(14) 0.0270(7) Uani 1 1 d . . .
H24B H 0.8322 0.8543 0.4050 0.032 Uiso 1 1 calc R . .
C25B C 0.7424(2) 0.84967(15) 0.31882(14) 0.0264(7) Uani 1 1 d . . .
H25B H 0.7199 0.8917 0.3191 0.032 Uiso 1 1 calc R . .
C26B C 0.7088(2) 0.81070(14) 0.26760(13) 0.0203(7) Uani 1 1 d . . .
H26B H 0.6625 0.8258 0.2330 0.024 Uiso 1 1 calc R . .
C31B C 0.6156(2) 0.75884(13) -0.00444(13) 0.0170(6) Uani 1 1 d . . .
C32B C 0.6033(2) 0.82282(14) 0.00449(14) 0.0255(7) Uani 1 1 d . . .
H32B H 0.6113 0.8391 0.0463 0.031 Uiso 1 1 calc R . .
C33B C 0.5792(3) 0.86339(16) -0.04734(16) 0.0351(9) Uani 1 1 d . . .
H33B H 0.5699 0.9071 -0.0406 0.042 Uiso 1 1 calc R . .
C34B C 0.5685(2) 0.84076(16) -0.10837(15) 0.0286(8) Uani 1 1 d . . .
H34B H 0.5522 0.8686 -0.1436 0.034 Uiso 1 1 calc R . .
C35B C 0.5819(2) 0.77731(16) -0.11774(14) 0.0302(8) Uani 1 1 d . . .
H35B H 0.5753 0.7615 -0.1597 0.036 Uiso 1 1 calc R . .
C36B C 0.6048(2) 0.73657(15) -0.06656(14) 0.0264(7) Uani 1 1 d . . .
H36B H 0.6134 0.6929 -0.0737 0.032 Uiso 1 1 calc R . .
C41B C 0.5431(2) 0.65481(13) 0.05046(12) 0.0154(6) Uani 1 1 d . . .
C42B C 0.5444(2) 0.58949(14) 0.05536(13) 0.0200(7) Uani 1 1 d . . .
H42B H 0.6011 0.5672 0.0613 0.024 Uiso 1 1 calc R . .
C43B C 0.4623(2) 0.55649(14) 0.05155(14) 0.0251(7) Uani 1 1 d . . .
H43B H 0.4633 0.5117 0.0546 0.030 Uiso 1 1 calc R . .
C44B C 0.3797(2) 0.58831(16) 0.04338(14) 0.0262(7) Uani 1 1 d . . .
H44B H 0.3241 0.5656 0.0412 0.031 Uiso 1 1 calc R . .
C45B C 0.3783(2) 0.65371(15) 0.03834(14) 0.0248(7) Uani 1 1 d . . .
H45B H 0.3215 0.6759 0.0326 0.030 Uiso 1 1 calc R . .
C46B C 0.4591(2) 0.68663(14) 0.04169(13) 0.0198(6) Uani 1 1 d . . .
H46B H 0.4575 0.7314 0.0380 0.024 Uiso 1 1 calc R . .
O61B O 0.71919(15) 0.55770(10) -0.02653(10) 0.0316(5) Uani 1 1 d . . .
C61B C 0.7438(2) 0.59676(15) 0.01077(14) 0.0211(7) Uani 1 1 d . . .
O62B O 0.84131(17) 0.74848(12) -0.01628(11) 0.0412(6) Uani 1 1 d . . .
C62B C 0.8171(2) 0.71194(15) 0.01575(14) 0.0249(7) Uani 1 1 d . . .

loop_
_atom_site_aniso_label
_atom_site_aniso_U_11
_atom_site_aniso_U_22
_atom_site_aniso_U_33
_atom_site_aniso_U_23
_atom_site_aniso_U_13
_atom_site_aniso_U_12
Cl1 0.0619(7) 0.0344(5) 0.0477(6) 0.0102(4) 0.0242(5) 0.0059(4)
C1 0.046(3) 0.047(3) 0.201(7) 0.044(4) -0.009(4) -0.015(2)
Cl2 0.0379(6) 0.0440(6) 0.0728(7) 0.0232(5) 0.0068(5) -0.0045(4)
C2 0.030(2) 0.035(2) 0.041(2) -0.0019(16) 0.0165(17) 0.0036(16)
Cl3 0.0516(6) 0.0380(5) 0.0482(6) 0.0083(4) 0.0102(5) 0.0084(4)
Cl4 0.0331(5) 0.0640(7) 0.0386(5) -0.0041(4) 0.0122(4) 0.0043(5)
P1A 0.0182(4) 0.0152(4) 0.0123(4) -0.0003(3) 0.0020(3) 0.0000(3)
C1A 0.0194(18) 0.0193(16) 0.0298(18) 0.0059(13) -0.0011(14) -0.0006(13)
P2A 0.0163(4) 0.0133(4) 0.0124(4) 0.0004(3) 0.0015(3) 0.0000(3)
C2A 0.0190(17) 0.0163(15) 0.0142(14) 0.0011(11) 0.0024(12) 0.0026(12)
B2A 0.0149(19) 0.0172(18) 0.034(2) -0.0006(15) -0.0002(16) 0.0020(14)
B3A 0.023(2) 0.0140(17) 0.0197(17) 0.0029(13) 0.0036(15) -0.0032(14)
B4A 0.0168(19) 0.0207(18) 0.0236(18) 0.0043(14) 0.0009(15) -0.0014(14)
B5A 0.0185(19) 0.0167(17) 0.0272(19) 0.0048(14) 0.0025(15) -0.0011(14)
Fe6A 0.0152(2) 0.0126(2) 0.0157(2) -0.00035(16) 0.00203(17) -0.00057(16)
B7A 0.0200(19) 0.0148(17) 0.0127(16) 0.0013(13) -0.0020(14) -0.0035(13)
B8A 0.020(2) 0.0188(18) 0.0223(18) -0.0004(14) -0.0014(15) -0.0011(14)
B9A 0.0156(19) 0.0211(18) 0.0229(18) 0.0032(14) 0.0024(15) -0.0009(14)
B10A 0.0152(18) 0.0166(17) 0.0192(17) 0.0005(13) 0.0014(14) -0.0055(13)
C11A 0.0225(17) 0.0151(15) 0.0147(14) -0.0042(11) 0.0052(12) -0.0009(12)
C12A 0.0204(18) 0.0279(18) 0.0219(16) 0.0046(13) 0.0029(13) -0.0001(13)
C13A 0.032(2) 0.0290(18) 0.0210(17) 0.0064(13) 0.0064(14) -0.0018(15)
C14A 0.029(2) 0.0267(18) 0.0260(17) -0.0024(14) 0.0130(15) -0.0089(14)
C15A 0.0216(18) 0.0327(19) 0.0335(19) -0.0011(15) 0.0090(15) 0.0002(14)
C16A 0.0243(18) 0.0239(17) 0.0241(17) 0.0029(13) 0.0046(14) 0.0023(13)
C21A 0.0197(17) 0.0160(15) 0.0132(14) -0.0019(11) 0.0055(12) -0.0030(12)
C22A 0.0284(19) 0.0213(16) 0.0189(16) 0.0001(12) 0.0049(14) 0.0013(13)
C23A 0.0290(19) 0.0308(18) 0.0155(15) -0.0056(13) 0.0047(14) -0.0071(14)
C24A 0.031(2) 0.0226(17) 0.0277(17) -0.0124(13) 0.0127(15) -0.0076(14)
C25A 0.0288(19) 0.0202(17) 0.0331(19) -0.0059(14) 0.0072(15) 0.0026(14)
C26A 0.0245(18) 0.0216(16) 0.0223(16) -0.0013(13) 0.0030(14) 0.0007(13)
C31A 0.0164(16) 0.0185(15) 0.0129(14) -0.0031(11) 0.0015(12) -0.0028(12)
C32A 0.0199(17) 0.0245(17) 0.0202(16) 0.0036(13) 0.0025(13) -0.0013(13)
C33A 0.0261(19) 0.0254(18) 0.0261(17) 0.0043(13) 0.0026(14) -0.0068(14)
C34A 0.0240(19) 0.0313(19) 0.0309(18) -0.0028(14) 0.0068(15) -0.0095(15)
C35A 0.0169(18) 0.032(2) 0.043(2) -0.0014(16) 0.0023(15) 0.0005(14)
C36A 0.0198(18) 0.0212(16) 0.0320(18) -0.0007(13) 0.0042(14) 0.0024(13)
C41A 0.0128(15) 0.0212(15) 0.0132(14) 0.0010(11) 0.0023(12) 0.0016(12)
C42A 0.034(2) 0.0207(16) 0.0155(15) 0.0018(12) 0.0050(14) 0.0044(14)
C43A 0.041(2) 0.0250(18) 0.0253(18) 0.0103(14) 0.0048(16) 0.0061(15)
C44A 0.0240(18) 0.038(2) 0.0141(15) 0.0080(13) 0.0032(13) 0.0017(14)
C45A 0.0266(19) 0.0360(19) 0.0139(15) -0.0053(13) 0.0022(13) 0.0015(14)
C46A 0.0251(18) 0.0215(16) 0.0179(15) -0.0014(12) 0.0022(13) 0.0027(13)
O61A 0.0288(13) 0.0321(13) 0.0233(12) 0.0018(10) 0.0083(10) -0.0081(10)
C61A 0.0175(17) 0.0195(16) 0.0231(16) -0.0046(13) 0.0007(13) -0.0008(12)
O62A 0.0309(14) 0.0174(12) 0.0411(14) -0.0109(10) -0.0049(11) -0.0016(10)
C62A 0.0151(17) 0.0233(17) 0.0214(16) 0.0033(13) 0.0009(13) 0.0035(13)
P1B 0.0169(4) 0.0153(4) 0.0116(4) 0.0013(3) 0.0019(3) 0.0002(3)
C1B 0.0216(18) 0.0225(17) 0.0298(18) 0.0004(13) 0.0046(14) 0.0025(13)
P2B 0.0157(4) 0.0131(4) 0.0112(4) 0.0000(3) 0.0019(3) 0.0004(3)
C2B 0.0144(16) 0.0139(14) 0.0143(14) 0.0010(11) 0.0003(12) -0.0001(11)
B2B 0.0174(19) 0.028(2) 0.0244(19) -0.0045(15) 0.0009(15) 0.0046(15)
B3B 0.022(2) 0.0208(18) 0.0180(17) 0.0011(14) 0.0049(15) -0.0001(14)
B4B 0.0160(19) 0.0227(19) 0.0225(18) 0.0054(14) 0.0029(15) 0.0016(14)
B5B 0.018(2) 0.027(2) 0.0218(18) 0.0021(15) 0.0015(15) 0.0029(15)
Fe6B 0.0153(2) 0.0175(2) 0.0133(2) -0.00019(16) 0.00294(17) 0.00021(17)
B7B 0.0192(19) 0.0198(17) 0.0098(15) 0.0041(13) -0.0017(13) -0.0064(14)
B8B 0.018(2) 0.026(2) 0.0233(19) -0.0010(15) -0.0010(15) -0.0005(15)
B9B 0.0157(19) 0.0265(19) 0.0212(18) 0.0038(14) 0.0046(15) -0.0017(14)
B10B 0.0172(19) 0.0221(18) 0.0169(17) 0.0009(14) 0.0027(14) -0.0050(14)
C11B 0.0194(16) 0.0184(15) 0.0089(13) -0.0028(11) 0.0039(12) 0.0002(12)
C12B 0.0219(17) 0.0204(16) 0.0187(15) -0.0002(12) 0.0048(13) -0.0004(13)
C13B 0.034(2) 0.0176(16) 0.0229(17) -0.0002(12) 0.0079(14) -0.0022(14)
C14B 0.0227(18) 0.0277(18) 0.0266(17) -0.0034(14) 0.0089(14) -0.0098(14)
C15B 0.0206(18) 0.0296(18) 0.0230(16) -0.0024(13) 0.0048(14) 0.0016(14)
C16B 0.0219(17) 0.0217(16) 0.0144(15) 0.0007(12) 0.0038(13) 0.0022(13)
C21B 0.0158(16) 0.0210(16) 0.0124(14) -0.0007(11) 0.0028(12) -0.0017(12)
C22B 0.0270(19) 0.0251(17) 0.0171(16) 0.0010(12) 0.0039(13) 0.0004(13)
C23B 0.0292(19) 0.0346(19) 0.0126(15) -0.0004(13) 0.0007(13) -0.0027(15)
C24B 0.0279(19) 0.0342(19) 0.0191(16) -0.0094(13) 0.0055(14) -0.0095(15)
C25B 0.032(2) 0.0255(18) 0.0220(17) -0.0061(13) 0.0067(14) -0.0003(14)
C26B 0.0182(17) 0.0259(17) 0.0162(15) -0.0010(12) 0.0029(12) -0.0010(13)
C31B 0.0142(16) 0.0223(16) 0.0146(15) 0.0026(12) 0.0034(12) -0.0012(12)
C32B 0.038(2) 0.0202(16) 0.0190(16) 0.0019(13) 0.0072(14) 0.0050(14)
C33B 0.053(2) 0.0225(18) 0.0309(19) 0.0091(14) 0.0113(17) 0.0074(16)
C34B 0.0267(19) 0.038(2) 0.0203(17) 0.0144(14) 0.0033(14) 0.0022(15)
C35B 0.034(2) 0.039(2) 0.0149(16) 0.0031(14) 0.0007(14) 0.0005(16)
C36B 0.033(2) 0.0248(17) 0.0191(16) -0.0007(13) 0.0005(14) 0.0034(14)
C41B 0.0163(16) 0.0199(15) 0.0091(13) -0.0008(11) 0.0010(11) -0.0005(12)
C42B 0.0193(17) 0.0217(16) 0.0196(16) -0.0018(12) 0.0057(13) 0.0008(13)
C43B 0.031(2) 0.0173(16) 0.0300(18) -0.0015(13) 0.0129(15) -0.0060(14)
C44B 0.0195(18) 0.039(2) 0.0224(17) -0.0043(14) 0.0089(14) -0.0117(14)
C45B 0.0198(18) 0.0340(19) 0.0193(16) -0.0032(13) 0.0020(13) 0.0023(14)
C46B 0.0195(17) 0.0223(16) 0.0167(15) -0.0007(12) 0.0021(13) 0.0002(13)
O61B 0.0289(14) 0.0338(13) 0.0287(13) -0.0155(11) -0.0006(10) 0.0019(10)
C61B 0.0149(17) 0.0295(18) 0.0197(16) -0.0002(14) 0.0058(13) 0.0036(13)
O62B 0.0328(15) 0.0577(17) 0.0324(14) 0.0214(12) 0.0056(11) -0.0143(12)
C62B 0.0171(17) 0.0367(19) 0.0182(16) 0.0000(14) -0.0017(13) -0.0014(14)

loop_
_atom_type_symbol
_atom_type_description
_atom_type_scat_dispersion_real
_atom_type_scat_dispersion_imag
_atom_type_scat_source
C C 0.0033 0.0016 'International Tables Vol C Tables 4.2.6.8 and 6.1.1.4'
H H 0.0000 0.0000 'International Tables Vol C Tables 4.2.6.8 and 6.1.1.4'
B B 0.0013 0.0007 'International Tables Vol C Tables 4.2.6.8 and 6.1.1.4'
O O 0.0106 0.0060 'International Tables Vol C Tables 4.2.6.8 and 6.1.1.4'
P P 0.1023 0.0942 'International Tables Vol C Tables 4.2.6.8 and 6.1.1.4'
Cl Cl 0.1484 0.1585 'International Tables Vol C Tables 4.2.6.8 and 6.1.1.4'
Fe Fe 0.3463 0.8444 'International Tables Vol C Tables 4.2.6.8 and 6.1.1.4'

loop_
_geom_angle_atom_site_label_1
_geom_angle_atom_site_label_2
_geom_angle_atom_site_label_3
_geom_angle
_geom_angle_site_symmetry_1
_geom_angle_site_symmetry_3
_geom_angle_publ_flag
Cl2 C1 Cl1 117.8(3) . . ?
Cl3 C2 Cl4 111.83(19) . . ?
C21A P1A C2A 107.79(13) . . ?
C21A P1A C11A 106.64(13) . . ?
C2A P1A C11A 108.09(14) . . ?
C21A P1A B7A 113.57(14) . . ?
C2A P1A B7A 102.76(13) . . ?
C11A P1A B7A 117.49(13) . . ?
B2A C1A B4A 111.4(2) . . ?
B2A C1A B5A 69.3(2) . . ?
B4A C1A B5A 69.4(2) . . ?
B2A C1A B3A 77.3(2) . . ?
B4A C1A B3A 70.7(2) . . ?
B5A C1A B3A 111.9(2) . . ?
C41A P2A C31A 100.56(13) . . ?
C41A P2A C2A 103.12(13) . . ?
C31A P2A C2A 103.25(13) . . ?
C41A P2A Fe6A 116.14(9) . . ?
C31A P2A Fe6A 120.74(10) . . ?
C2A P2A Fe6A 110.86(10) . . ?
P1A C2A P2A 107.74(14) . . ?
C1A B2A B9A 108.5(3) . . ?
C1A B2A B5A 55.66(19) . . ?
B9A B2A B5A 60.01(18) . . ?
C1A B2A B3A 51.68(18) . . ?
B9A B2A B3A 101.2(2) . . ?
B5A B2A B3A 88.3(2) . . ?
C1A B2A Fe6A 112.2(2) . . ?
B9A B2A Fe6A 67.29(16) . . ?
B5A B2A Fe6A 112.0(2) . . ?
B3A B2A Fe6A 62.65(14) . . ?
C1A B3A B7A 105.7(2) . . ?
C1A B3A B4A 54.37(18) . . ?
B7A B3A B4A 59.09(18) . . ?
C1A B3A B2A 51.01(18) . . ?
B7A B3A B2A 97.9(2) . . ?
B4A B3A B2A 86.2(2) . . ?
C1A B3A Fe6A 111.9(2) . . ?
B7A B3A Fe6A 66.08(15) . . ?
B4A B3A Fe6A 111.11(19) . . ?
B2A B3A Fe6A 63.04(14) . . ?
C1A B4A B7A 105.6(2) . . ?
C1A B4A B8A 107.6(3) . . ?
B7A B4A B8A 60.87(19) . . ?
C1A B4A B5A 55.49(19) . . ?
B7A B4A B5A 101.3(2) . . ?
B8A B4A B5A 59.08(19) . . ?
C1A B4A B3A 54.95(18) . . ?
B7A B4A B3A 58.35(18) . . ?
B8A B4A B3A 103.4(2) . . ?
B5A B4A B3A 92.8(2) . . ?
C1A B5A B8A 108.0(3) . . ?
C1A B5A B9A 107.2(2) . . ?
B8A B5A B9A 61.57(19) . . ?
C1A B5A B2A 55.08(19) . . ?
B8A B5A B2A 103.6(2) . . ?
B9A B5A B2A 59.12(19) . . ?
C1A B5A B4A 55.09(19) . . ?
B8A B5A B4A 59.91(19) . . ?
B9A B5A B4A 103.4(2) . . ?
B2A B5A B4A 92.7(2) . . ?
C61A Fe6A C62A 96.92(13) . . ?
C61A Fe6A B10A 82.54(13) . . ?
C62A Fe6A B10A 167.04(14) . . ?
C61A Fe6A B3A 164.09(14) . . ?
C62A Fe6A B3A 85.99(13) . . ?
B10A Fe6A B3A 91.12(13) . . ?
C61A Fe6A B7A 130.04(13) . . ?
C62A Fe6A B7A 132.87(13) . . ?
B10A Fe6A B7A 48.17(12) . . ?
B3A Fe6A B7A 47.95(12) . . ?
C61A Fe6A B2A 110.92(14) . . ?
C62A Fe6A B2A 77.71(13) . . ?
B10A Fe6A B2A 90.35(13) . . ?
B3A Fe6A B2A 54.31(14) . . ?
B7A Fe6A B2A 81.23(13) . . ?
C61A Fe6A P2A 91.55(10) . . ?
C62A Fe6A P2A 96.85(10) . . ?
B10A Fe6A P2A 96.11(10) . . ?
B3A Fe6A P2A 103.67(10) . . ?
B7A Fe6A P2A 86.91(9) . . ?
B2A Fe6A P2A 157.28(10) . . ?
C61A Fe6A B9A 81.89(13) . . ?
C62A Fe6A B9A 118.40(13) . . ?
B10A Fe6A B9A 48.66(13) . . ?
B3A Fe6A B9A 82.97(13) . . ?
B7A Fe6A B9A 71.77(13) . . ?
B2A Fe6A B9A 47.57(12) . . ?
P2A Fe6A B9A 144.63(9) . . ?
B10A B7A B3A 118.9(2) . . ?
B10A B7A B4A 114.0(2) . . ?
B3A B7A B4A 62.56(19) . . ?
B10A B7A B8A 57.30(18) . . ?
B3A B7A B8A 105.8(2) . . ?
B4A B7A B8A 59.86(18) . . ?
B10A B7A P1A 109.0(2) . . ?
B3A B7A P1A 121.0(2) . . ?
B4A B7A P1A 125.1(2) . . ?
B8A B7A P1A 129.1(2) . . ?
B10A B7A Fe6A 61.63(15) . . ?
B3A B7A Fe6A 65.97(15) . . ?
B4A B7A Fe6A 113.6(2) . . ?
B8A B7A Fe6A 99.68(19) . . ?
P1A B7A Fe6A 116.20(15) . . ?
B10A B8A B5A 115.3(2) . . ?
B10A B8A B4A 114.8(2) . . ?
B5A B8A B4A 61.01(19) . . ?
B10A B8A B7A 58.76(18) . . ?
B5A B8A B7A 101.5(2) . . ?
B4A B8A B7A 59.27(18) . . ?
B10A B8A B9A 59.83(19) . . ?
B5A B8A B9A 59.59(19) . . ?
B4A B8A B9A 102.8(2) . . ?
B7A B8A B9A 90.2(2) . . ?
B10A B9A B2A 115.7(2) . . ?
B10A B9A B5A 111.5(2) . . ?
B2A B9A B5A 60.87(19) . . ?
B10A B9A B8A 56.40(18) . . ?
B2A B9A B8A 102.9(2) . . ?
B5A B9A B8A 58.84(18) . . ?
B10A B9A Fe6A 60.23(15) . . ?
B2A B9A Fe6A 65.14(15) . . ?
B5A B9A Fe6A 111.0(2) . . ?
B8A B9A Fe6A 97.68(19) . . ?
B8A B10A B7A 63.9(2) . . ?
B8A B10A B9A 63.8(2) . . ?
B7A B10A B9A 95.4(2) . . ?
B8A B10A Fe6A 109.6(2) . . ?
B7A B10A Fe6A 70.20(15) . . ?
B9A B10A Fe6A 71.11(16) . . ?
C16A C11A C12A 119.7(3) . . ?
C16A C11A P1A 121.2(2) . . ?
C12A C11A P1A 118.9(2) . . ?
C13A C12A C11A 119.8(3) . . ?
C12A C13A C14A 120.4(3) . . ?
C15A C14A C13A 120.0(3) . . ?
C14A C15A C16A 120.2(3) . . ?
C15A C16A C11A 120.0(3) . . ?
C26A C21A C22A 120.0(3) . . ?
C26A C21A P1A 121.1(2) . . ?
C22A C21A P1A 118.8(2) . . ?
C23A C22A C21A 119.7(3) . . ?
C24A C23A C22A 119.9(3) . . ?
C25A C24A C23A 120.4(3) . . ?
C24A C25A C26A 120.2(3) . . ?
C21A C26A C25A 119.7(3) . . ?
C32A C31A C36A 119.1(3) . . ?
C32A C31A P2A 121.5(2) . . ?
C36A C31A P2A 119.4(2) . . ?
C31A C32A C33A 120.1(3) . . ?
C34A C33A C32A 120.3(3) . . ?
C33A C34A C35A 120.1(3) . . ?
C34A C35A C36A 120.4(3) . . ?
C35A C36A C31A 120.0(3) . . ?
C42A C41A C46A 119.0(3) . . ?
C42A C41A P2A 124.8(2) . . ?
C46A C41A P2A 116.2(2) . . ?
C41A C42A C43A 119.9(3) . . ?
C44A C43A C42A 120.4(3) . . ?
C45A C44A C43A 119.6(3) . . ?
C44A C45A C46A 120.5(3) . . ?
C45A C46A C41A 120.5(3) . . ?
O61A C61A Fe6A 177.7(3) . . ?
O62A C62A Fe6A 176.8(3) . . ?
C21B P1B C11B 108.37(13) . . ?
C21B P1B C2B 107.50(13) . . ?
C11B P1B C2B 107.86(13) . . ?
C21B P1B B7B 113.18(14) . . ?
C11B P1B B7B 116.44(13) . . ?
C2B P1B B7B 102.90(13) . . ?
B4B C1B B2B 110.6(3) . . ?
B4B C1B B5B 68.7(2) . . ?
B2B C1B B5B 69.2(2) . . ?
B4B C1B B3B 70.4(2) . . ?
B2B C1B B3B 76.7(2) . . ?
B5B C1B B3B 111.0(3) . . ?
C31B P2B C41B 101.59(13) . . ?
C31B P2B C2B 104.49(13) . . ?
C41B P2B C2B 100.72(13) . . ?
C31B P2B Fe6B 115.69(10) . . ?
C41B P2B Fe6B 121.76(9) . . ?
C2B P2B Fe6B 110.37(9) . . ?
P1B C2B P2B 107.36(14) . . ?
C1B B2B B9B 108.8(2) . . ?
C1B B2B B5B 55.55(19) . . ?
B9B B2B B5B 59.84(19) . . ?
C1B B2B B3B 52.06(18) . . ?
B9B B2B B3B 101.6(2) . . ?
B5B B2B B3B 88.1(2) . . ?
C1B B2B Fe6B 112.6(2) . . ?
B9B B2B Fe6B 67.94(16) . . ?
B5B B2B Fe6B 112.0(2) . . ?
B3B B2B Fe6B 62.57(14) . . ?
C1B B3B B7B 105.6(2) . . ?
C1B B3B B4B 54.22(18) . . ?
B7B B3B B4B 59.21(18) . . ?
C1B B3B B2B 51.20(18) . . ?
B7B B3B B2B 97.3(2) . . ?
B4B B3B B2B 85.9(2) . . ?
C1B B3B Fe6B 111.9(2) . . ?
B7B B3B Fe6B 65.94(15) . . ?
B4B B3B Fe6B 111.1(2) . . ?
B2B B3B Fe6B 62.74(14) . . ?
C1B B4B B7B 105.4(2) . . ?
C1B B4B B8B 108.4(3) . . ?
B7B B4B B8B 61.04(19) . . ?
C1B B4B B5B 55.88(19) . . ?
B7B B4B B5B 100.8(2) . . ?
B8B B4B B5B 59.22(19) . . ?
C1B B4B B3B 55.38(19) . . ?
B7B B4B B3B 57.83(18) . . ?
B8B B4B B3B 104.0(2) . . ?
B5B B4B B3B 93.1(2) . . ?
C1B B5B B8B 108.8(3) . . ?
C1B B5B B9B 107.7(2) . . ?
B8B B5B B9B 62.6(2) . . ?
C1B B5B B4B 55.41(19) . . ?
B8B B5B B4B 60.0(2) . . ?
B9B B5B B4B 104.2(2) . . ?
C1B B5B B2B 55.29(19) . . ?
B8B B5B B2B 104.1(2) . . ?
B9B B5B B2B 58.86(19) . . ?
B4B B5B B2B 92.9(2) . . ?
C61B Fe6B C62B 97.91(14) . . ?
C61B Fe6B B10B 168.74(14) . . ?
C62B Fe6B B10B 83.18(13) . . ?
C61B Fe6B B7B 130.72(13) . . ?
C62B Fe6B B7B 131.22(13) . . ?
B10B Fe6B B7B 48.48(12) . . ?
C61B Fe6B B3B 84.44(13) . . ?
C62B Fe6B B3B 162.46(14) . . ?
B10B Fe6B B3B 91.22(13) . . ?
B7B Fe6B B3B 47.87(12) . . ?
C61B Fe6B B2B 79.32(13) . . ?
C62B Fe6B B2B 108.48(14) . . ?
B10B Fe6B B2B 89.68(14) . . ?
B7B Fe6B B2B 81.18(13) . . ?
B3B Fe6B B2B 54.69(14) . . ?
C61B Fe6B P2B 95.04(10) . . ?
C62B Fe6B P2B 92.28(11) . . ?
B10B Fe6B P2B 96.11(10) . . ?
B7B Fe6B P2B 87.59(10) . . ?
B3B Fe6B P2B 104.87(10) . . ?
B2B Fe6B P2B 158.99(10) . . ?
C61B Fe6B B9B 121.00(13) . . ?
C62B Fe6B B9B 80.64(13) . . ?
B10B Fe6B B9B 47.98(13) . . ?
B7B Fe6B B9B 71.76(13) . . ?
B3B Fe6B B9B 83.27(13) . . ?
B2B Fe6B B9B 47.44(13) . . ?
P2B Fe6B B9B 143.83(9) . . ?
B10B B7B B3B 119.5(2) . . ?
B10B B7B B4B 113.4(2) . . ?
B3B B7B B4B 62.96(19) . . ?
B10B B7B B8B 57.03(19) . . ?
B3B B7B B8B 106.8(2) . . ?
B4B B7B B8B 59.66(19) . . ?
B10B B7B P1B 107.2(2) . . ?
B3B B7B P1B 122.5(2) . . ?
B4B B7B P1B 126.1(2) . . ?
B8B B7B P1B 126.9(2) . . ?
B10B B7B Fe6B 62.33(14) . . ?
B3B B7B Fe6B 66.19(15) . . ?
B4B B7B Fe6B 114.1(2) . . ?
B8B B7B Fe6B 100.88(19) . . ?
P1B B7B Fe6B 115.51(16) . . ?
B10B B8B B5B 114.0(3) . . ?
B10B B8B B4B 115.0(3) . . ?
B5B B8B B4B 60.7(2) . . ?
B10B B8B B7B 59.06(19) . . ?
B5B B8B B7B 100.6(2) . . ?
B4B B8B B7B 59.30(19) . . ?
B10B B8B B9B 58.82(19) . . ?
B5B B8B B9B 59.06(19) . . ?
B4B B8B B9B 102.1(2) . . ?
B7B B8B B9B 89.2(2) . . ?
B10B B9B B2B 115.7(3) . . ?
B10B B9B B5B 110.8(2) . . ?
B2B B9B B5B 61.3(2) . . ?
B10B B9B B8B 56.12(18) . . ?
B2B B9B B8B 102.8(2) . . ?
B5B B9B B8B 58.34(19) . . ?
B10B B9B Fe6B 60.68(15) . . ?
B2B B9B Fe6B 64.61(16) . . ?
B5B B9B Fe6B 110.6(2) . . ?
B8B B9B Fe6B 97.44(19) . . ?
B8B B10B B7B 63.9(2) . . ?
B8B B10B B9B 65.1(2) . . ?
B7B B10B B9B 95.4(2) . . ?
B8B B10B Fe6B 110.0(2) . . ?
B7B B10B Fe6B 69.19(15) . . ?
B9B B10B Fe6B 71.34(17) . . ?
C16B C11B C12B 119.4(3) . . ?
C16B C11B P1B 120.6(2) . . ?
C12B C11B P1B 120.0(2) . . ?
C13B C12B C11B 119.8(3) . . ?
C14B C13B C12B 120.3(3) . . ?
C15B C14B C13B 120.4(3) . . ?
C14B C15B C16B 120.0(3) . . ?
C15B C16B C11B 120.0(3) . . ?
C26B C21B C22B 119.7(3) . . ?
C26B C21B P1B 121.8(2) . . ?
C22B C21B P1B 118.5(2) . . ?
C23B C22B C21B 119.6(3) . . ?
C22B C23B C24B 120.1(3) . . ?
C25B C24B C23B 120.3(3) . . ?
C26B C25B C24B 119.9(3) . . ?
C25B C26B C21B 120.4(3) . . ?
C32B C31B C36B 118.3(3) . . ?
C32B C31B P2B 124.6(2) . . ?
C36B C31B P2B 117.1(2) . . ?
C31B C32B C33B 120.5(3) . . ?
C34B C33B C32B 120.6(3) . . ?
C35B C34B C33B 119.3(3) . . ?
C34B C35B C36B 120.4(3) . . ?
C35B C36B C31B 120.8(3) . . ?
C42B C41B C46B 119.2(3) . . ?
C42B C41B P2B 122.2(2) . . ?
C46B C41B P2B 118.6(2) . . ?
C41B C42B C43B 119.9(3) . . ?
C44B C43B C42B 120.6(3) . . ?
C43B C44B C45B 119.6(3) . . ?
C46B C45B C44B 120.2(3) . . ?
C45B C46B C41B 120.6(3) . . ?
O61B C61B Fe6B 178.3(3) . . ?
O62B C62B Fe6B 177.4(3) . . ?

loop_
_geom_bond_atom_site_label_1
_geom_bond_atom_site_label_2
_geom_bond_distance
_geom_bond_site_symmetry_2
_geom_bond_publ_flag
Cl1 C1 1.709(4) . ?
C1 Cl2 1.698(5) . ?
C2 Cl3 1.758(3) . ?
C2 Cl4 1.762(4) . ?
P1A C21A 1.813(3) . ?
P1A C2A 1.812(3) . ?
P1A C11A 1.817(3) . ?
P1A B7A 1.920(4) . ?
C1A B2A 1.593(5) . ?
C1A B4A 1.597(5) . ?
C1A B5A 1.604(4) . ?
C1A B3A 1.608(4) . ?
P2A C41A 1.823(3) . ?
P2A C31A 1.830(3) . ?
P2A C2A 1.852(3) . ?
P2A Fe6A 2.2151(8) . ?
B2A B9A 1.785(5) . ?
B2A B5A 1.817(5) . ?
B2A B3A 2.000(5) . ?
B2A Fe6A 2.195(3) . ?
B3A B7A 1.778(4) . ?
B3A B4A 1.854(5) . ?
B3A Fe6A 2.187(3) . ?
B4A B7A 1.792(5) . ?
B4A B8A 1.803(5) . ?
B4A B5A 1.823(5) . ?
B5A B8A 1.788(5) . ?
B5A B9A 1.802(5) . ?
Fe6A C61A 1.760(3) . ?
Fe6A C62A 1.778(3) . ?
Fe6A B10A 2.047(3) . ?
Fe6A B7A 2.189(3) . ?
Fe6A B9A 2.231(3) . ?
B7A B10A 1.734(5) . ?
B7A B8A 1.821(5) . ?
B8A B10A 1.706(5) . ?
B8A B9A 1.837(5) . ?
B9A B10A 1.771(5) . ?
C11A C16A 1.389(4) . ?
C11A C12A 1.395(4) . ?
C12A C13A 1.378(4) . ?
C13A C14A 1.384(5) . ?
C14A C15A 1.379(4) . ?
C15A C16A 1.385(4) . ?
C21A C26A 1.386(4) . ?
C21A C22A 1.397(4) . ?
C22A C23A 1.387(4) . ?
C23A C24A 1.384(4) . ?
C24A C25A 1.377(4) . ?
C25A C26A 1.390(4) . ?
C31A C32A 1.388(4) . ?
C31A C36A 1.393(4) . ?
C32A C33A 1.393(4) . ?
C33A C34A 1.370(5) . ?
C34A C35A 1.378(5) . ?
C35A C36A 1.387(4) . ?
C41A C42A 1.382(4) . ?
C41A C46A 1.394(4) . ?
C42A C43A 1.397(4) . ?
C43A C44A 1.378(4) . ?
C44A C45A 1.374(4) . ?
C45A C46A 1.379(4) . ?
O61A C61A 1.154(3) . ?
O62A C62A 1.150(3) . ?
P1B C21B 1.806(3) . ?
P1B C11B 1.811(3) . ?
P1B C2B 1.817(3) . ?
P1B B7B 1.929(4) . ?
C1B B4B 1.599(5) . ?
C1B B2B 1.603(5) . ?
C1B B5B 1.608(5) . ?
C1B B3B 1.622(5) . ?
P2B C31B 1.819(3) . ?
P2B C41B 1.831(3) . ?
P2B C2B 1.844(3) . ?
P2B Fe6B 2.2112(8) . ?
B2B B9B 1.778(5) . ?
B2B B5B 1.822(5) . ?
B2B B3B 2.001(5) . ?
B2B Fe6B 2.180(4) . ?
B3B B7B 1.765(5) . ?
B3B B4B 1.857(5) . ?
B3B Fe6B 2.177(3) . ?
B4B B7B 1.791(5) . ?
B4B B8B 1.797(5) . ?
B4B B5B 1.810(5) . ?
B5B B8B 1.782(5) . ?
B5B B9B 1.796(5) . ?
Fe6B C61B 1.764(3) . ?
Fe6B C62B 1.765(3) . ?
Fe6B B10B 2.058(3) . ?
Fe6B B7B 2.173(3) . ?
Fe6B B9B 2.237(4) . ?
B7B B10B 1.740(4) . ?
B7B B8B 1.822(5) . ?
B8B B10B 1.702(5) . ?
B8B B9B 1.859(5) . ?
B9B B10B 1.754(5) . ?
C11B C16B 1.396(4) . ?
C11B C12B 1.398(4) . ?
C12B C13B 1.381(4) . ?
C13B C14B 1.380(4) . ?
C14B C15B 1.379(4) . ?
C15B C16B 1.384(4) . ?
C21B C26B 1.391(4) . ?
C21B C22B 1.396(4) . ?
C22B C23B 1.388(4) . ?
C23B C24B 1.387(4) . ?
C24B C25B 1.385(4) . ?
C25B C26B 1.379(4) . ?
C31B C32B 1.385(4) . ?
C31B C36B 1.397(4) . ?
C32B C33B 1.392(4) . ?
C33B C34B 1.378(5) . ?
C34B C35B 1.378(5) . ?
C35B C36B 1.382(4) . ?
C41B C42B 1.385(4) . ?
C41B C46B 1.396(4) . ?
C42B C43B 1.395(4) . ?
C43B C44B 1.379(4) . ?
C44B C45B 1.387(4) . ?
C45B C46B 1.378(4) . ?
O61B C61B 1.154(3) . ?
O62B C62B 1.149(4) . ?
